data_1566521
loop_
_publ_author_name
'Ding, Yanjun'
'Alimi, Lukman O.'
'Du, Jing'
'Hua, Bin'
'Dey, Avishek'
'Yu, Pei'
'Khashab, Niveen M.'

_publ_section_title
;
 Pillar[3]trianglamines: deeper cavity triangular macrocycles for
 selective hexene isomer separation
;
_journal_name_full 'Chemical Science'
_journal_paper_doi 10.1039/D2SC00207H
_journal_year 2022
_chemical_absolute_configuration rm
_chemical_formula_moiety 'C H2 Cl2, C63 H84 N6 O6'
_chemical_formula_sum 'C64 H86 Cl2 N6 O6'
_chemical_formula_weight 1106.28
_space_group_crystal_system trigonal
_space_group_IT_number 144
_space_group_name_Hall 'P 31'
_space_group_name_H-M_alt 'P 31'
_atom_sites_solution_hydrogens geom
_atom_sites_solution_primary dual
_audit_creation_date 2021-10-12
_audit_creation_method
;
Olex2 1.5
(compiled 2021.08.20 svn.r13c46975 for OlexSys, GUI svn.r6405)
;
_audit_update_record
;
2021-11-03 deposited with the CCDC.	2022-02-24 downloaded from the CCDC.
;
_cell_angle_alpha 90
_cell_angle_beta 90
_cell_angle_gamma 120
_cell_formula_units_Z 3
_cell_length_a 20.2894(6)
_cell_length_b 20.2894(6)
_cell_length_c 13.6577(5)
_cell_measurement_reflns_used 9312
_cell_measurement_temperature 120.01
_cell_measurement_theta_max 27.09
_cell_measurement_theta_min 2.32
_cell_volume 4869.1(3)
_computing_cell_refinement 'SAINT V8.38A (Bruker, 2018)'
_computing_data_reduction 'SAINT V8.38A (Bruker, 2018)'
_computing_molecular_graphics 'Olex2 1.5 (Dolomanov et al., 2009)'
_computing_publication_material 'Olex2 1.5 (Dolomanov et al., 2009)'
_computing_structure_refinement 'SHELXL 2018/3 (Sheldrick, 2015)'
_computing_structure_solution 'SHELXT 2018/2 (Sheldrick, 2018)'
_diffrn_ambient_temperature 120.01
_diffrn_measured_fraction_theta_full 0.999
_diffrn_measured_fraction_theta_max 0.999
_diffrn_measurement_device_type 'Bruker APEX-II CCD'
_diffrn_measurement_method '\f and \w scans'
_diffrn_radiation_type MoK\a
_diffrn_radiation_wavelength 0.71073
_diffrn_reflns_av_R_equivalents 0.0667
_diffrn_reflns_av_unetI/netI 0.0533
_diffrn_reflns_Laue_measured_fraction_full 0.999
_diffrn_reflns_Laue_measured_fraction_max 0.999
_diffrn_reflns_limit_h_max 26
_diffrn_reflns_limit_h_min -21
_diffrn_reflns_limit_k_max 26
_diffrn_reflns_limit_k_min -26
_diffrn_reflns_limit_l_max 17
_diffrn_reflns_limit_l_min -17
_diffrn_reflns_number 63281
_diffrn_reflns_point_group_measured_fraction_full 0.999
_diffrn_reflns_point_group_measured_fraction_max 0.998
_diffrn_reflns_theta_full 25.242
_diffrn_reflns_theta_max 27.502
_diffrn_reflns_theta_min 2.007
_diffrn_source_current 1.0
_diffrn_source_power 0.05
_diffrn_source_voltage 50.0
_diffrn_standards_number 0
_exptl_absorpt_coefficient_mu 0.151
_exptl_absorpt_correction_T_max 0.7456
_exptl_absorpt_correction_T_min 0.6758
_exptl_absorpt_correction_type multi-scan
_exptl_absorpt_process_details
;
SADABS-2016/2 (Bruker,2016/2) was used for absorption correction.
wR2(int) was 0.1012 before and 0.0734 after correction.
The Ratio of minimum to maximum transmission is 0.9064.
The \l/2 correction factor is Not present.
;
_exptl_crystal_colour colourless
_exptl_crystal_colour_primary colourless
_exptl_crystal_density_diffrn 1.132
_exptl_crystal_description block
_exptl_crystal_F_000 1782
_exptl_crystal_size_max 0.25
_exptl_crystal_size_mid 0.23
_exptl_crystal_size_min 0.2
_refine_diff_density_max 0.923
_refine_diff_density_min -0.516
_refine_diff_density_rms 0.068
_refine_ls_abs_structure_details
;
 Flack x determined using 4366 quotients [(I+)-(I-)]/[(I+)+(I-)]
 (Parsons, Flack and Wagner, Acta Cryst. B69 (2013) 249-259).
;
_refine_ls_abs_structure_Flack 0.04(4)
_refine_ls_extinction_method none
_refine_ls_goodness_of_fit_ref 1.052
_refine_ls_hydrogen_treatment constr
_refine_ls_matrix_type full
_refine_ls_number_parameters 731
_refine_ls_number_reflns 14887
_refine_ls_number_restraints 117
_refine_ls_restrained_S_all 1.062
_refine_ls_R_factor_all 0.1001
_refine_ls_R_factor_gt 0.0699
_refine_ls_shift/su_max 0.000
_refine_ls_shift/su_mean 0.000
_refine_ls_structure_factor_coef Fsqd
_refine_ls_weighting_details 'w=1/[\s^2^(Fo^2^)+(0.1295P)^2^+0.5763P] where P=(Fo^2^+2Fc^2^)/3'
_refine_ls_weighting_scheme calc
_refine_ls_wR_factor_gt 0.1820
_refine_ls_wR_factor_ref 0.2123
_reflns_Friedel_coverage 0.999
_reflns_Friedel_fraction_full 0.999
_reflns_Friedel_fraction_max 0.998
_reflns_number_gt 11228
_reflns_number_total 14887
_reflns_threshold_expression 'I > 2\s(I)'
_cod_data_source_file d2sc00207h2.cif
_cod_data_source_block P-TA
_cod_database_code 1566521
_shelx_shelxl_version_number 2018/3
_shelx_space_group_comment
;
The symmetry employed for this shelxl refinement is uniquely defined
by the following loop, which should always be used as a source of
symmetry information in preference to the above space-group names.
They are only intended as comments.
;
_shelx_estimated_absorpt_t_max 0.970
_shelx_estimated_absorpt_t_min 0.963
_olex2_refinement_description
;
1. Twinned data refinement
 Scales: 0.9658(12)
 0.0342(12)
2. Fixed Uiso
 At 1.2 times of:
  All C(H) groups, All C(H,H) groups
3. Restrained distances
 Cl1-C63
 1.78 with sigma of 0.02
 Cl4-C63
 1.77 with sigma of 0.02
 Cl1-C63 = Cl4-C63
 1.771 with sigma of 0.01
 Cl2-Cl3
 2.916 with sigma of 0.03
 Cl1-Cl4
 2.916 with sigma of 0.03
 Cl2-C2
 1.78 with sigma of 0.02
 Cl3-C2
 1.77 with sigma of 0.02
 Cl2-C2 = Cl3-C2
 1.771 with sigma of 0.01
 Cl1-Cl4
 2.92 with sigma of 0.04
 Cl2-Cl3
 2.92 with sigma of 0.04
4. Uiso/Uaniso restraints and constraints
Cl1 \\sim Cl4 \\sim C63: within 2A with sigma of 0.04 and sigma for terminal
atoms of 0.08 within 2A
Cl2 \\sim Cl3 \\sim C2: within 2A with sigma of 0.04 and sigma for terminal
atoms of 0.08 within 2A
Cl1 \\sim Cl4 \\sim C63 \\sim Cl2 \\sim Cl3 \\sim C2 \\sim C61: within 3.8A
with sigma of 0.01 and sigma for terminal atoms of 0.02 within 3.8A
5. Rigid body (RIGU) restrains
 Cl1, Cl4, C63
 with sigma for 1-2 distances of 0.004 and sigma for 1-3 distances of 0.004
 Cl2, Cl3, C2
 with sigma for 1-2 distances of 0.004 and sigma for 1-3 distances of 0.004
6. Others
 Fixed Sof: Cl1(0.75) Cl4(0.75) C63(0.75) H63A(0.75) H63B(0.75) Cl2(0.25)
 Cl3(0.25) C2(0.25) H2A(0.25) H2B(0.25)
7.a Ternary CH refined with riding coordinates:
 C1(H1), C8(H8), C18(H18), C26(H26), C28(H28), C54(H54)
7.b Secondary CH2 refined with riding coordinates:
 C63(H63A,H63B), C2(H2A,H2B), C3(H3A,H3B), C5(H5A,H5B), C9(H9A,H9B), C10(H10A,
 H10B), C11(H11A,H11B), C13(H13A,H13B), C17(H17A,H17B), C19(H19A,H19B),
 C21(H21A,H21B), C27(H27A,H27B), C32(H32A,H32B), C33(H33A,H33B), C34(H34A,H34B),
  C35(H35A,H35B), C37(H37A,H37B), C39(H39A,H39B), C41(H41A,H41B), C43(H43A,
 H43B), C44(H44A,H44B), C46(H46A,H46B), C47(H47A,H47B), C49(H49A,H49B),
 C52(H52A,H52B), C55(H55A,H55B), C58(H58A,H58B), C60(H60A,H60B), C65(H65A,H65B)
7.c Aromatic/amide H refined with riding coordinates:
 C4(H4), C6(H6), C7(H7), C15(H15), C22(H22), C23(H23), C24(H24), C25(H25),
 C29(H29), C42(H42), C45(H45), C48(H48)
7.d X=CH2 refined with riding coordinates:
 C31(H31A,H31B), C51(H51A,H51B), C53(H53A,H53B), C57(H57A,H57B), C59(H59A,
 H59B), C61(H61A,H61B)
;
_olex2_submission_special_instructions 'No special instructions were received'

loop_
_space_group_symop_operation_xyz
'x, y, z'
'-y, x-y, z+1/3'
'-x+y, -x, z+2/3'

loop_
_atom_site_label
_atom_site_type_symbol
_atom_site_fract_x
_atom_site_fract_y
_atom_site_fract_z
_atom_site_U_iso_or_equiv
_atom_site_adp_type
_atom_site_occupancy
_atom_site_site_symmetry_order
_atom_site_calc_flag
_atom_site_refinement_flags_posn
_atom_site_refinement_flags_adp
_atom_site_refinement_flags_occupancy
_atom_site_disorder_assembly
_atom_site_disorder_group
Cl1 Cl 0.7243(3) 0.7372(3) 0.7176(4) 0.1199(14) Uani 0.75 1 d D U P A 1
Cl4 Cl 0.61156(17) 0.61561(17) 0.5945(4) 0.1034(13) Uani 0.75 1 d D U P A 1
C63 C 0.6645(7) 0.7144(5) 0.6111(11) 0.091(4) Uani 0.75 1 d D U P A 1
H63A H 0.629605 0.734800 0.619003 0.109 Uiso 0.75 1 calc R U P A 1
H63B H 0.696464 0.738391 0.552579 0.109 Uiso 0.75 1 calc R U P A 1
Cl2 Cl 0.6943(9) 0.6991(9) 0.5958(13) 0.152(6) Uani 0.25 1 d D U P B 2
Cl3 Cl 0.6540(9) 0.5869(8) 0.7267(13) 0.139(4) Uani 0.25 1 d D U P B 2
C2 C 0.627(2) 0.655(2) 0.694(3) 0.139(8) Uani 0.25 1 d D U P B 2
H2A H 0.634930 0.690894 0.747439 0.167 Uiso 0.25 1 calc R U P B 2
H2B H 0.573533 0.630747 0.670378 0.167 Uiso 0.25 1 calc R U P B 2
O1 O 0.70637(18) 0.9122(2) 0.6920(2) 0.0337(8) Uani 1 1 d . . . . .
O2 O 0.4108(2) 0.4502(2) 0.6829(3) 0.0388(9) Uani 1 1 d . . . . .
O3 O 0.8519(2) 0.62745(19) 0.6710(2) 0.0334(8) Uani 1 1 d . . . . .
O4 O 0.4970(2) 0.4726(2) 0.2950(2) 0.0308(7) Uani 1 1 d . . . . .
O5 O 0.62596(19) 0.8285(2) 0.3053(2) 0.0369(9) Uani 1 1 d . . . . .
O6 O 0.8572(2) 0.69896(19) 0.2797(2) 0.0313(8) Uani 1 1 d . . . . .
N1 N 0.8732(2) 0.9407(2) 0.4940(3) 0.0213(7) Uani 1 1 d . . . . .
N2 N 0.3920(2) 0.6050(2) 0.5064(3) 0.0241(8) Uani 1 1 d . . . . .
N3 N 0.4560(2) 0.7400(2) 0.5070(3) 0.0232(8) Uani 1 1 d . . . . .
N4 N 0.9393(2) 0.8725(2) 0.4832(3) 0.0216(7) Uani 1 1 d . . . . .
N5 N 0.7171(2) 0.4544(2) 0.4770(3) 0.0259(8) Uani 1 1 d . . . . .
N6 N 0.5831(2) 0.3815(2) 0.4765(3) 0.0226(8) Uani 1 1 d . . . . .
C1 C 0.9901(2) 0.9526(2) 0.4595(3) 0.0191(8) Uani 1 1 d . . . . .
H1 H 0.987283 0.960370 0.387699 0.023 Uiso 1 1 calc R U . . .
C3 C 0.6479(3) 0.4600(3) 0.4739(5) 0.0422(14) Uani 1 1 d . . . . .
H3A H 0.646508 0.486027 0.413290 0.051 Uiso 1 1 calc R U . . .
H3B H 0.646032 0.489224 0.530918 0.051 Uiso 1 1 calc R U . . .
C4 C 0.4437(3) 0.5096(3) 0.4303(3) 0.0250(9) Uani 1 1 d . . . . .
H4 H 0.436971 0.543541 0.389057 0.030 Uiso 1 1 calc R U . . .
C5 C 0.4677(3) 0.6739(3) 0.5154(4) 0.0350(12) Uani 1 1 d . . . . .
H5A H 0.501855 0.675214 0.462815 0.042 Uiso 1 1 calc R U . . .
H5B H 0.490807 0.674531 0.579451 0.042 Uiso 1 1 calc R U . . .
C6 C 0.8133(3) 0.6046(3) 0.4112(3) 0.0274(9) Uani 1 1 d . . . . .
H6 H 0.785483 0.564341 0.366261 0.033 Uiso 1 1 calc R U . . .
C7 C 0.6886(4) 0.9311(5) 0.8587(5) 0.060(2) Uani 1 1 d . . . . .
H7 H 0.726234 0.983554 0.858831 0.072 Uiso 1 1 calc R U . . .
C8 C 0.6162(2) 0.3348(2) 0.4479(3) 0.0221(9) Uani 1 1 d . . . . .
H8 H 0.624766 0.338644 0.375527 0.027 Uiso 1 1 calc R U . . .
C9 C 0.2571(3) 0.5826(3) 0.4950(4) 0.0276(10) Uani 1 1 d . . . . .
H9A H 0.233288 0.532030 0.526914 0.033 Uiso 1 1 calc R U . . .
H9B H 0.256475 0.575192 0.423276 0.033 Uiso 1 1 calc R U . . .
C10 C 1.0730(2) 0.9865(3) 0.4891(3) 0.0246(9) Uani 1 1 d . . . . .
H10A H 1.096760 0.961717 0.452154 0.030 Uiso 1 1 calc R U . . .
H10B H 1.076816 0.978399 0.559905 0.030 Uiso 1 1 calc R U . . .
C11 C 0.6209(3) 0.2153(3) 0.4480(4) 0.0344(11) Uani 1 1 d . . . . .
H11A H 0.596445 0.162524 0.473355 0.041 Uiso 1 1 calc R U . . .
H11B H 0.622011 0.212706 0.375715 0.041 Uiso 1 1 calc R U . . .
C12 C 0.4221(3) 0.5025(3) 0.5275(3) 0.0251(9) Uani 1 1 d . . . . .
C13 C 0.6490(3) 0.8963(4) 0.7636(4) 0.0438(14) Uani 1 1 d . . . . .
H13A H 0.615673 0.840618 0.771269 0.053 Uiso 1 1 calc R U . . .
H13B H 0.617275 0.918319 0.743249 0.053 Uiso 1 1 calc R U . . .
C14 C 0.7411(2) 0.9072(3) 0.5295(3) 0.0234(9) Uani 1 1 d . . . . .
C15 C 0.7032(4) 0.7721(5) 0.2565(6) 0.068(2) Uani 1 1 d . . . . .
H15 H 0.743719 0.775876 0.217514 0.082 Uiso 1 1 calc R U . . .
C16 C 0.4755(2) 0.4676(3) 0.3915(3) 0.0246(9) Uani 1 1 d . . . . .
C17 C 0.5212(3) 0.3728(3) 0.4132(4) 0.0293(10) Uani 1 1 d . . . . .
H17A H 0.481591 0.318414 0.409442 0.035 Uiso 1 1 calc R U . . .
H17B H 0.540935 0.390343 0.346237 0.035 Uiso 1 1 calc R U . . .
C18 C 0.9541(2) 0.9913(2) 0.5150(3) 0.0198(8) Uani 1 1 d . . . . .
H18 H 0.963114 0.989703 0.586670 0.024 Uiso 1 1 calc R U . . .
C19 C 0.4823(3) 0.5208(3) 0.2331(4) 0.0354(11) Uani 1 1 d . . . . .
H19A H 0.513135 0.574424 0.254514 0.042 Uiso 1 1 calc R U . . .
H19B H 0.427863 0.505906 0.236801 0.042 Uiso 1 1 calc R U . . .
C20 C 0.6479(3) 0.8504(3) 0.4012(3) 0.0259(9) Uani 1 1 d . . . . .
C21 C 1.1139(3) 1.0723(3) 0.4660(4) 0.0300(10) Uani 1 1 d . . . . .
H21A H 1.166013 1.096457 0.493478 0.036 Uiso 1 1 calc R U . . .
H21B H 1.118645 1.079043 0.394030 0.036 Uiso 1 1 calc R U . . .
C22 C 0.7227(2) 0.8871(3) 0.4328(3) 0.0248(9) Uani 1 1 d . . . . .
H22 H 0.762141 0.898738 0.386814 0.030 Uiso 1 1 calc R U . . .
C23 C 0.8250(4) 0.6716(3) 0.1122(4) 0.0426(13) Uani 1 1 d . . . . .
H23 H 0.875363 0.698527 0.087159 0.051 Uiso 1 1 calc R U . . .
C24 C 0.6071(2) 0.8521(3) 0.5663(3) 0.0264(9) Uani 1 1 d . . . . .
H24 H 0.567588 0.839438 0.612550 0.032 Uiso 1 1 calc R U . . .
C25 C 0.5026(4) 0.5125(4) 0.1309(4) 0.0483(15) Uani 1 1 d . . . . .
H25 H 0.483079 0.462557 0.105430 0.058 Uiso 1 1 calc R U . . .
C26 C 0.6913(3) 0.3748(2) 0.4994(3) 0.0231(9) Uani 1 1 d . . . . .
H26 H 0.683033 0.366369 0.571523 0.028 Uiso 1 1 calc R U . . .
C27 C 0.4094(5) 0.3924(4) 0.7446(4) 0.0571(19) Uani 1 1 d . . . . .
H27A H 0.461828 0.404509 0.761233 0.069 Uiso 1 1 calc R U . . .
H27B H 0.383110 0.342260 0.711500 0.069 Uiso 1 1 calc R U . . .
C28 C 0.3383(2) 0.6314(2) 0.5306(3) 0.0234(9) Uani 1 1 d . . . . .
H28 H 0.338167 0.638425 0.603065 0.028 Uiso 1 1 calc R U . . .
C29 C 0.3661(5) 0.3915(4) 0.8370(5) 0.064(2) Uani 1 1 d . . . . .
H29 H 0.319387 0.390807 0.827825 0.077 Uiso 1 1 calc R U . . .
C30 C 0.8540(3) 0.6796(3) 0.3774(3) 0.0251(9) Uani 1 1 d . . . . .
C31 C 0.6744(5) 0.8940(7) 0.9404(5) 0.095(4) Uani 1 1 d . . . . .
H31A H 0.637019 0.841535 0.942627 0.114 Uiso 1 1 calc R U . . .
H31B H 0.701347 0.919305 0.998084 0.114 Uiso 1 1 calc R U . . .
C32 C 0.2133(3) 0.6232(3) 0.5208(4) 0.0322(10) Uani 1 1 d . . . . .
H32A H 0.207348 0.622591 0.592755 0.039 Uiso 1 1 calc R U . . .
H32B H 0.161805 0.594779 0.491656 0.039 Uiso 1 1 calc R U . . .
C33 C 0.7029(3) 0.2592(3) 0.4861(4) 0.0352(11) Uani 1 1 d . . . . .
H33A H 0.732449 0.237727 0.456032 0.042 Uiso 1 1 calc R U . . .
H33B H 0.702507 0.251840 0.557779 0.042 Uiso 1 1 calc R U . . .
C34 C 1.0736(3) 1.1136(3) 0.5063(4) 0.0305(10) Uani 1 1 d . . . . .
H34A H 1.080274 1.118165 0.578259 0.037 Uiso 1 1 calc R U . . .
H34B H 1.098317 1.165655 0.478778 0.037 Uiso 1 1 calc R U . . .
C35 C 0.7723(3) 0.5074(3) 0.5464(4) 0.0329(11) Uani 1 1 d . . . . .
H35A H 0.810171 0.491631 0.560773 0.039 Uiso 1 1 calc R U . . .
H35B H 0.745858 0.505173 0.608323 0.039 Uiso 1 1 calc R U . . .
C36 C 0.8133(3) 0.5885(3) 0.5096(3) 0.0266(9) Uani 1 1 d . . . . .
C37 C 0.8131(3) 0.6381(3) 0.2129(4) 0.0355(11) Uani 1 1 d . . . . .
H37A H 0.758528 0.612830 0.230649 0.043 Uiso 1 1 calc R U . . .
H37B H 0.829705 0.599820 0.215175 0.043 Uiso 1 1 calc R U . . .
C38 C 0.4338(3) 0.4531(3) 0.5875(3) 0.0293(10) Uani 1 1 d . . . . .
C39 C 0.5071(2) 0.7949(3) 0.4355(3) 0.0283(10) Uani 1 1 d . . . . .
H39A H 0.492484 0.834101 0.424678 0.034 Uiso 1 1 calc R U . . .
H39B H 0.501920 0.768651 0.372472 0.034 Uiso 1 1 calc R U . . .
C40 C 0.6828(3) 0.8897(3) 0.5971(3) 0.0255(9) Uani 1 1 d . . . . .
C41 C 0.7432(3) 0.3451(3) 0.4643(4) 0.0291(10) Uani 1 1 d . . . . .
H41A H 0.792597 0.371675 0.498902 0.035 Uiso 1 1 calc R U . . .
H41B H 0.752731 0.354129 0.393106 0.035 Uiso 1 1 calc R U . . .
C42 C 0.4655(3) 0.4121(3) 0.5501(4) 0.0308(10) Uani 1 1 d . . . . .
H42 H 0.473234 0.379111 0.591785 0.037 Uiso 1 1 calc R U . . .
C43 C 0.8637(3) 0.8637(3) 0.4991(4) 0.0308(10) Uani 1 1 d . . . . .
H43A H 0.843570 0.840557 0.563931 0.037 Uiso 1 1 calc R U . . .
H43B H 0.827797 0.830529 0.448007 0.037 Uiso 1 1 calc R U . . .
C44 C 0.8236(2) 0.9499(3) 0.5621(3) 0.0264(9) Uani 1 1 d . . . . .
H44A H 0.840375 1.004652 0.568355 0.032 Uiso 1 1 calc R U . . .
H44B H 0.827826 0.931077 0.627328 0.032 Uiso 1 1 calc R U . . .
C45 C 0.8850(4) 0.6493(3) 0.8371(4) 0.0404(12) Uani 1 1 d . . . . .
H45 H 0.836007 0.628946 0.865918 0.049 Uiso 1 1 calc R U . . .
C46 C 0.3376(3) 0.7530(3) 0.5129(4) 0.0278(10) Uani 1 1 d . . . . .
H46A H 0.361914 0.803128 0.479945 0.033 Uiso 1 1 calc R U . . .
H46B H 0.342713 0.761430 0.584544 0.033 Uiso 1 1 calc R U . . .
C47 C 0.2526(3) 0.7066(3) 0.4844(4) 0.0315(11) Uani 1 1 d . . . . .
H47A H 0.248166 0.706721 0.412264 0.038 Uiso 1 1 calc R U . . .
H47B H 0.225723 0.731688 0.512210 0.038 Uiso 1 1 calc R U . . .
C48 C 0.8938(3) 0.7228(3) 0.5416(3) 0.0279(9) Uani 1 1 d . . . . .
H48 H 0.921061 0.763256 0.586591 0.034 Uiso 1 1 calc R U . . .
C49 C 0.8975(3) 0.6861(3) 0.7396(4) 0.0360(12) Uani 1 1 d . . . . .
H49A H 0.882179 0.725421 0.740703 0.043 Uiso 1 1 calc R U . . .
H49B H 0.951920 0.710712 0.721221 0.043 Uiso 1 1 calc R U . . .
C50 C 0.4862(3) 0.4184(3) 0.4519(3) 0.0256(9) Uani 1 1 d . . . . .
C51 C 0.5456(5) 0.5698(5) 0.0746(6) 0.069(2) Uani 1 1 d . . . . .
H51A H 0.565919 0.620359 0.098181 0.083 Uiso 1 1 calc R U . . .
H51B H 0.556742 0.561171 0.009883 0.083 Uiso 1 1 calc R U . . .
C52 C 0.9378(3) 0.8211(3) 0.4083(3) 0.0308(10) Uani 1 1 d . . . . .
H52A H 0.990627 0.834666 0.391638 0.037 Uiso 1 1 calc R U . . .
H52B H 0.913611 0.826788 0.348421 0.037 Uiso 1 1 calc R U . . .
C53 C 0.9367(4) 0.6432(3) 0.8854(5) 0.0532(17) Uani 1 1 d . . . . .
H53A H 0.986253 0.663011 0.858619 0.064 Uiso 1 1 calc R U . . .
H53B H 0.925024 0.618989 0.947573 0.064 Uiso 1 1 calc R U . . .
C54 C 0.3760(2) 0.7084(2) 0.4814(3) 0.0217(9) Uani 1 1 d . . . . .
H54 H 0.370374 0.700685 0.408856 0.026 Uiso 1 1 calc R U . . .
C55 C 0.6818(4) 0.8336(5) 0.2395(4) 0.0561(18) Uani 1 1 d . . . . .
H55A H 0.727976 0.884287 0.246213 0.067 Uiso 1 1 calc R U . . .
H55B H 0.662690 0.829158 0.171721 0.067 Uiso 1 1 calc R U . . .
C56 C 0.8539(3) 0.6483(3) 0.5758(3) 0.0273(10) Uani 1 1 d . . . . .
C57 C 0.3861(5) 0.3915(4) 0.9209(5) 0.066(2) Uani 1 1 d . . . . .
H57A H 0.432503 0.392198 0.933601 0.079 Uiso 1 1 calc R U . . .
H57B H 0.355428 0.390951 0.973766 0.079 Uiso 1 1 calc R U . . .
C58 C 0.3841(3) 0.5439(3) 0.5690(3) 0.0282(10) Uani 1 1 d . . . . .
H58A H 0.329345 0.507160 0.578763 0.034 Uiso 1 1 calc R U . . .
H58B H 0.406568 0.565076 0.633790 0.034 Uiso 1 1 calc R U . . .
C59 C 0.7692(6) 0.6657(5) 0.0567(5) 0.069(2) Uani 1 1 d . . . . .
H59A H 0.718239 0.639061 0.079975 0.083 Uiso 1 1 calc R U . . .
H59B H 0.779854 0.688018 -0.006652 0.083 Uiso 1 1 calc R U . . .
C60 C 0.5722(3) 0.2510(2) 0.4777(4) 0.0286(10) Uani 1 1 d . . . . .
H60A H 0.522346 0.224735 0.443940 0.034 Uiso 1 1 calc R U . . .
H60B H 0.563115 0.246357 0.549264 0.034 Uiso 1 1 calc R U . . .
C61 C 0.6721(5) 0.7134(5) 0.3196(7) 0.077(2) Uani 1 1 d . . . . .
H61A H 0.631340 0.706387 0.360779 0.092 Uiso 1 1 calc R U . . .
H61B H 0.690861 0.678930 0.323020 0.092 Uiso 1 1 calc R U . . .
C62 C 0.8943(3) 0.7390(2) 0.4425(3) 0.0247(9) Uani 1 1 d . . . . .
C64 C 0.5892(2) 0.8331(3) 0.4684(3) 0.0252(9) Uani 1 1 d . . . . .
C65 C 0.9885(3) 1.0735(2) 0.4829(3) 0.0248(9) Uani 1 1 d . . . . .
H65A H 0.964127 1.098267 0.518249 0.030 Uiso 1 1 calc R U . . .
H65B H 0.980680 1.076113 0.411739 0.030 Uiso 1 1 calc R U . . .

loop_
_atom_site_aniso_label
_atom_site_aniso_U_11
_atom_site_aniso_U_22
_atom_site_aniso_U_33
_atom_site_aniso_U_23
_atom_site_aniso_U_13
_atom_site_aniso_U_12
Cl1 0.099(3) 0.100(3) 0.122(3) 0.001(2) -0.001(2) 0.021(2)
Cl4 0.0555(15) 0.0505(15) 0.195(4) -0.0141(19) -0.0046(19) 0.0198(12)
C63 0.061(6) 0.050(5) 0.170(10) 0.002(6) -0.001(7) 0.035(5)
Cl2 0.106(9) 0.102(8) 0.145(9) -0.012(7) 0.004(8) -0.025(7)
Cl3 0.137(9) 0.102(7) 0.187(10) -0.008(7) -0.011(8) 0.066(7)
C2 0.107(11) 0.086(10) 0.169(12) -0.002(10) -0.016(11) 0.007(10)
O1 0.0215(16) 0.058(2) 0.0246(17) -0.0060(15) -0.0019(13) 0.0218(16)
O2 0.067(3) 0.042(2) 0.0264(18) 0.0049(15) 0.0106(17) 0.042(2)
O3 0.0393(19) 0.0234(16) 0.0257(17) 0.0037(13) -0.0038(14) 0.0068(15)
O4 0.0375(18) 0.0421(19) 0.0220(16) 0.0011(14) 0.0029(13) 0.0268(16)
O5 0.0264(17) 0.055(2) 0.0247(18) -0.0082(16) -0.0073(13) 0.0169(17)
O6 0.0410(19) 0.0226(16) 0.0225(17) 0.0006(12) 0.0044(14) 0.0101(14)
N1 0.0156(16) 0.0210(17) 0.0235(18) -0.0026(14) -0.0018(13) 0.0064(14)
N2 0.0188(17) 0.0220(18) 0.033(2) 0.0027(15) 0.0029(14) 0.0114(15)
N3 0.0173(17) 0.0203(17) 0.032(2) 0.0014(15) -0.0011(14) 0.0093(14)
N4 0.0220(17) 0.0199(17) 0.0215(18) -0.0008(13) 0.0027(14) 0.0093(15)
N5 0.028(2) 0.0170(17) 0.030(2) 0.0000(14) -0.0004(15) 0.0086(15)
N6 0.0232(18) 0.0196(17) 0.0257(19) 0.0001(14) 0.0008(14) 0.0112(15)
C1 0.019(2) 0.0159(18) 0.020(2) 0.0019(14) 0.0000(15) 0.0068(16)
C3 0.029(3) 0.019(2) 0.077(4) -0.005(2) 0.001(3) 0.011(2)
C4 0.025(2) 0.025(2) 0.026(2) 0.0014(17) 0.0027(17) 0.0141(18)
C5 0.021(2) 0.021(2) 0.063(4) 0.003(2) -0.003(2) 0.0114(19)
C6 0.027(2) 0.022(2) 0.028(2) 0.0008(17) 0.0016(18) 0.0081(18)
C7 0.032(3) 0.114(6) 0.037(3) -0.011(4) -0.002(2) 0.038(4)
C8 0.024(2) 0.0169(19) 0.026(2) 0.0017(16) 0.0048(16) 0.0105(17)
C9 0.021(2) 0.025(2) 0.033(3) -0.0035(18) -0.0017(18) 0.0087(18)
C10 0.018(2) 0.029(2) 0.024(2) 0.0042(17) -0.0011(16) 0.0100(18)
C11 0.041(3) 0.020(2) 0.046(3) 0.001(2) 0.010(2) 0.018(2)
C12 0.024(2) 0.023(2) 0.030(2) -0.0011(17) 0.0013(17) 0.0128(18)
C13 0.027(3) 0.079(4) 0.029(3) -0.003(3) 0.000(2) 0.030(3)
C14 0.020(2) 0.024(2) 0.027(2) -0.0001(17) -0.0022(16) 0.0117(17)
C15 0.053(4) 0.081(5) 0.066(5) -0.027(4) 0.000(3) 0.031(4)
C16 0.024(2) 0.026(2) 0.025(2) -0.0021(17) -0.0013(17) 0.0128(18)
C17 0.034(2) 0.034(2) 0.028(2) -0.0092(19) -0.0031(19) 0.024(2)
C18 0.0171(19) 0.0186(19) 0.020(2) -0.0010(15) -0.0018(15) 0.0060(16)
C19 0.043(3) 0.047(3) 0.028(3) 0.005(2) 0.003(2) 0.031(3)
C20 0.023(2) 0.029(2) 0.025(2) -0.0002(17) -0.0041(17) 0.0122(18)
C21 0.018(2) 0.030(2) 0.030(2) 0.0066(19) -0.0020(17) 0.0040(19)
C22 0.022(2) 0.027(2) 0.024(2) -0.0019(17) -0.0032(16) 0.0108(18)
C23 0.063(4) 0.035(3) 0.028(3) -0.003(2) 0.001(2) 0.023(3)
C24 0.019(2) 0.031(2) 0.030(2) 0.0012(18) 0.0004(17) 0.0130(19)
C25 0.065(4) 0.071(4) 0.026(3) 0.009(3) 0.008(3) 0.047(4)
C26 0.026(2) 0.021(2) 0.026(2) 0.0004(16) 0.0015(17) 0.0141(18)
C27 0.114(6) 0.060(4) 0.031(3) 0.011(3) 0.016(3) 0.069(4)
C28 0.020(2) 0.025(2) 0.028(2) -0.0026(17) 0.0003(16) 0.0127(18)
C29 0.110(6) 0.061(4) 0.044(4) 0.012(3) 0.019(4) 0.060(5)
C30 0.028(2) 0.023(2) 0.023(2) 0.0022(16) 0.0045(17) 0.0123(18)
C31 0.055(4) 0.188(11) 0.033(4) 0.003(5) -0.002(3) 0.054(6)
C32 0.020(2) 0.040(3) 0.034(3) -0.007(2) -0.0016(18) 0.014(2)
C33 0.047(3) 0.036(3) 0.038(3) 0.005(2) 0.009(2) 0.031(2)
C34 0.029(2) 0.020(2) 0.030(2) 0.0022(18) -0.0047(19) 0.0035(19)
C35 0.036(3) 0.021(2) 0.028(2) 0.0002(18) -0.0018(19) 0.003(2)
C36 0.025(2) 0.023(2) 0.028(2) 0.0012(17) 0.0001(17) 0.0094(18)
C37 0.045(3) 0.029(2) 0.027(3) -0.0041(19) 0.001(2) 0.014(2)
C38 0.041(3) 0.030(2) 0.023(2) -0.0006(18) 0.0037(19) 0.022(2)
C39 0.018(2) 0.031(2) 0.028(2) 0.0025(19) -0.0058(17) 0.0071(19)
C40 0.023(2) 0.031(2) 0.023(2) -0.0024(17) -0.0034(17) 0.0133(19)
C41 0.028(2) 0.029(2) 0.032(3) -0.0002(19) 0.0021(18) 0.016(2)
C42 0.043(3) 0.030(2) 0.028(2) -0.0012(18) 0.001(2) 0.025(2)
C43 0.020(2) 0.021(2) 0.048(3) 0.0020(19) 0.003(2) 0.0084(18)
C44 0.021(2) 0.032(2) 0.025(2) -0.0058(18) -0.0053(16) 0.0123(19)
C45 0.050(3) 0.029(3) 0.029(3) 0.003(2) -0.001(2) 0.009(2)
C46 0.028(2) 0.028(2) 0.034(3) -0.0092(18) -0.0065(18) 0.019(2)
C47 0.025(2) 0.038(3) 0.038(3) -0.007(2) -0.0065(19) 0.021(2)
C48 0.031(2) 0.022(2) 0.025(2) 0.0013(17) 0.0020(18) 0.0097(19)
C49 0.045(3) 0.022(2) 0.027(3) 0.0019(18) -0.004(2) 0.007(2)
C50 0.029(2) 0.026(2) 0.025(2) -0.0055(17) -0.0008(17) 0.0163(19)
C51 0.084(6) 0.094(6) 0.049(4) 0.017(4) 0.023(4) 0.058(5)
C52 0.042(3) 0.020(2) 0.026(2) 0.0031(17) 0.009(2) 0.013(2)
C53 0.052(4) 0.033(3) 0.055(4) 0.011(3) -0.018(3) 0.007(3)
C54 0.0171(19) 0.022(2) 0.027(2) -0.0006(16) -0.0015(16) 0.0108(17)
C55 0.039(3) 0.092(5) 0.033(3) -0.018(3) -0.006(2) 0.030(3)
C56 0.029(2) 0.024(2) 0.024(2) 0.0046(17) 0.0030(17) 0.0098(19)
C57 0.110(6) 0.077(5) 0.042(4) 0.009(3) 0.018(4) 0.068(5)
C58 0.035(2) 0.029(2) 0.029(2) 0.0036(18) 0.0062(19) 0.022(2)
C59 0.106(6) 0.079(5) 0.036(3) -0.001(3) -0.010(4) 0.057(5)
C60 0.030(2) 0.017(2) 0.039(3) 0.0029(18) 0.009(2) 0.0115(18)
C61 0.075(5) 0.074(5) 0.078(6) -0.030(5) 0.003(4) 0.036(5)
C62 0.029(2) 0.017(2) 0.027(2) 0.0013(16) 0.0058(17) 0.0102(17)
C64 0.020(2) 0.023(2) 0.030(2) -0.0018(17) -0.0055(17) 0.0091(17)
C65 0.027(2) 0.019(2) 0.026(2) -0.0003(16) -0.0021(17) 0.0097(18)

loop_
_atom_type_symbol
_atom_type_description
_atom_type_scat_dispersion_real
_atom_type_scat_dispersion_imag
_atom_type_scat_source
C C 0.0033 0.0016 'International Tables Vol C Tables 4.2.6.8 and 6.1.1.4'
H H 0.0000 0.0000 'International Tables Vol C Tables 4.2.6.8 and 6.1.1.4'
Cl Cl 0.1484 0.1585 'International Tables Vol C Tables 4.2.6.8 and 6.1.1.4'
N N 0.0061 0.0033 'International Tables Vol C Tables 4.2.6.8 and 6.1.1.4'
O O 0.0106 0.0060 'International Tables Vol C Tables 4.2.6.8 and 6.1.1.4'

loop_
_geom_angle_atom_site_label_1
_geom_angle_atom_site_label_2
_geom_angle_atom_site_label_3
_geom_angle
_geom_angle_site_symmetry_1
_geom_angle_site_symmetry_3
_geom_angle_publ_flag
Cl1 C63 H63A 109.6 . . ?
Cl1 C63 H63B 109.6 . . ?
Cl4 C63 Cl1 110.4(6) . . ?
Cl4 C63 H63A 109.6 . . ?
Cl4 C63 H63B 109.6 . . ?
H63A C63 H63B 108.1 . . ?
Cl2 C2 H2A 112.4 . . ?
Cl2 C2 H2B 112.4 . . ?
Cl3 C2 Cl2 96.9(12) . . ?
Cl3 C2 H2A 112.4 . . ?
Cl3 C2 H2B 112.4 . . ?
H2A C2 H2B 109.9 . . ?
C40 O1 C13 117.5(4) . . ?
C38 O2 C27 117.3(4) . . ?
C56 O3 C49 117.4(4) . . ?
C16 O4 C19 116.6(4) . . ?
C20 O5 C55 117.5(4) . . ?
C30 O6 C37 116.7(4) . . ?
C18 N1 C43 103.9(3) . . ?
C44 N1 C18 113.1(3) . . ?
C44 N1 C43 112.0(4) . . ?
C28 N2 C5 104.2(3) . . ?
C58 N2 C5 112.3(4) . . ?
C58 N2 C28 113.2(4) . . ?
C39 N3 C5 111.7(4) . . ?
C39 N3 C54 112.8(3) . . ?
C54 N3 C5 105.5(3) . . ?
C1 N4 C43 106.4(3) . . ?
C52 N4 C1 113.1(3) . . ?
C52 N4 C43 111.8(4) . . ?
C26 N5 C3 105.3(4) . . ?
C35 N5 C3 112.0(4) . . ?
C35 N5 C26 113.7(4) . . ?
C8 N6 C3 104.1(3) . . ?
C8 N6 C17 114.2(3) . . ?
C17 N6 C3 111.3(4) . . ?
N4 C1 H1 109.1 . . ?
N4 C1 C10 116.7(3) . . ?
N4 C1 C18 102.1(3) . . ?
C10 C1 H1 109.1 . . ?
C18 C1 H1 109.1 . . ?
C18 C1 C10 110.2(3) . . ?
N5 C3 N6 106.6(4) . . ?
N5 C3 H3A 110.4 . . ?
N5 C3 H3B 110.4 . . ?
N6 C3 H3A 110.4 . . ?
N6 C3 H3B 110.4 . . ?
H3A C3 H3B 108.6 . . ?
C12 C4 H4 119.5 . . ?
C12 C4 C16 121.0(4) . . ?
C16 C4 H4 119.5 . . ?
N2 C5 N3 106.8(3) . . ?
N2 C5 H5A 110.4 . . ?
N2 C5 H5B 110.4 . . ?
N3 C5 H5A 110.4 . . ?
N3 C5 H5B 110.4 . . ?
H5A C5 H5B 108.6 . . ?
C30 C6 H6 119.7 . . ?
C36 C6 H6 119.7 . . ?
C36 C6 C30 120.6(4) . . ?
C13 C7 H7 118.0 . . ?
C31 C7 H7 118.0 . . ?
C31 C7 C13 124.0(8) . . ?
N6 C8 H8 109.4 . . ?
N6 C8 C26 101.4(3) . . ?
N6 C8 C60 116.6(4) . . ?
C26 C8 H8 109.4 . . ?
C26 C8 C60 110.4(4) . . ?
C60 C8 H8 109.4 . . ?
H9A C9 H9B 108.4 . . ?
C28 C9 H9A 110.1 . . ?
C28 C9 H9B 110.1 . . ?
C28 C9 C32 108.0(4) . . ?
C32 C9 H9A 110.1 . . ?
C32 C9 H9B 110.1 . . ?
C1 C10 H10A 110.2 . . ?
C1 C10 H10B 110.2 . . ?
C1 C10 C21 107.8(3) . . ?
H10A C10 H10B 108.5 . . ?
C21 C10 H10A 110.2 . . ?
C21 C10 H10B 110.2 . . ?
H11A C11 H11B 107.7 . . ?
C33 C11 H11A 108.8 . . ?
C33 C11 H11B 108.8 . . ?
C33 C11 C60 113.7(4) . . ?
C60 C11 H11A 108.8 . . ?
C60 C11 H11B 108.8 . . ?
C4 C12 C38 118.6(4) . . ?
C4 C12 C58 121.7(4) . . ?
C38 C12 C58 119.6(4) . . ?
O1 C13 C7 107.6(4) . . ?
O1 C13 H13A 110.2 . . ?
O1 C13 H13B 110.2 . . ?
C7 C13 H13A 110.2 . . ?
C7 C13 H13B 110.2 . . ?
H13A C13 H13B 108.5 . . ?
C22 C14 C40 119.2(4) . . ?
C22 C14 C44 120.6(4) . . ?
C40 C14 C44 120.2(4) . . ?
C55 C15 H15 115.8 . . ?
C61 C15 H15 115.8 . . ?
C61 C15 C55 128.4(7) . . ?
O4 C16 C4 122.8(4) . . ?
O4 C16 C50 117.5(4) . . ?
C50 C16 C4 119.6(4) . . ?
N6 C17 H17A 109.5 . . ?
N6 C17 H17B 109.5 . . ?
N6 C17 C50 110.9(4) . . ?
H17A C17 H17B 108.0 . . ?
C50 C17 H17A 109.5 . . ?
C50 C17 H17B 109.5 . . ?
N1 C18 C1 101.6(3) . . ?
N1 C18 H18 109.2 . . ?
N1 C18 C65 117.0(3) . . ?
C1 C18 H18 109.2 . . ?
C65 C18 C1 110.4(3) . . ?
C65 C18 H18 109.2 . . ?
O4 C19 H19A 110.1 . . ?
O4 C19 H19B 110.1 . . ?
O4 C19 C25 108.1(4) . . ?
H19A C19 H19B 108.4 . . ?
C25 C19 H19A 110.1 . . ?
C25 C19 H19B 110.1 . . ?
O5 C20 C64 116.3(4) . . ?
C22 C20 O5 123.9(4) . . ?
C22 C20 C64 119.8(4) . . ?
C10 C21 H21A 108.7 . . ?
C10 C21 H21B 108.7 . . ?
H21A C21 H21B 107.6 . . ?
C34 C21 C10 114.2(4) . . ?
C34 C21 H21A 108.7 . . ?
C34 C21 H21B 108.7 . . ?
C14 C22 C20 121.4(4) . . ?
C14 C22 H22 119.3 . . ?
C20 C22 H22 119.3 . . ?
C37 C23 H23 118.3 . . ?
C59 C23 H23 118.3 . . ?
C59 C23 C37 123.4(7) . . ?
C40 C24 H24 119.8 . . ?
C64 C24 H24 119.8 . . ?
C64 C24 C40 120.4(4) . . ?
C19 C25 H25 118.2 . . ?
C51 C25 C19 123.6(7) . . ?
C51 C25 H25 118.2 . . ?
N5 C26 C8 101.9(3) . . ?
N5 C26 H26 109.4 . . ?
N5 C26 C41 115.7(4) . . ?
C8 C26 H26 109.4 . . ?
C8 C26 C41 110.8(4) . . ?
C41 C26 H26 109.4 . . ?
O2 C27 H27A 110.6 . . ?
O2 C27 H27B 110.6 . . ?
O2 C27 C29 105.6(5) . . ?
H27A C27 H27B 108.7 . . ?
C29 C27 H27A 110.6 . . ?
C29 C27 H27B 110.6 . . ?
N2 C28 C9 116.7(4) . . ?
N2 C28 H28 109.3 . . ?
N2 C28 C54 101.1(3) . . ?
C9 C28 H28 109.3 . . ?
C54 C28 C9 110.8(4) . . ?
C54 C28 H28 109.3 . . ?
C27 C29 H29 117.0 . . ?
C57 C29 C27 125.9(8) . . ?
C57 C29 H29 117.0 . . ?
O6 C30 C6 123.2(4) . . ?
O6 C30 C62 116.6(4) . . ?
C62 C30 C6 120.3(4) . . ?
C7 C31 H31A 120.0 . . ?
C7 C31 H31B 120.0 . . ?
H31A C31 H31B 120.0 . . ?
C9 C32 H32A 108.9 . . ?
C9 C32 H32B 108.9 . . ?
C9 C32 C47 113.3(4) . . ?
H32A C32 H32B 107.7 . . ?
C47 C32 H32A 108.9 . . ?
C47 C32 H32B 108.9 . . ?
C11 C33 H33A 108.8 . . ?
C11 C33 H33B 108.8 . . ?
C11 C33 C41 113.6(4) . . ?
H33A C33 H33B 107.7 . . ?
C41 C33 H33A 108.8 . . ?
C41 C33 H33B 108.8 . . ?
C21 C34 H34A 108.8 . . ?
C21 C34 H34B 108.8 . . ?
H34A C34 H34B 107.7 . . ?
C65 C34 C21 113.7(4) . . ?
C65 C34 H34A 108.8 . . ?
C65 C34 H34B 108.8 . . ?
N5 C35 H35A 109.0 . . ?
N5 C35 H35B 109.0 . . ?
N5 C35 C36 113.1(4) . . ?
H35A C35 H35B 107.8 . . ?
C36 C35 H35A 109.0 . . ?
C36 C35 H35B 109.0 . . ?
C6 C36 C35 121.0(4) . . ?
C6 C36 C56 119.4(4) . . ?
C56 C36 C35 119.5(4) . . ?
O6 C37 C23 107.7(4) . . ?
O6 C37 H37A 110.2 . . ?
O6 C37 H37B 110.2 . . ?
C23 C37 H37A 110.2 . . ?
C23 C37 H37B 110.2 . . ?
H37A C37 H37B 108.5 . . ?
O2 C38 C12 114.2(4) . . ?
O2 C38 C42 125.1(4) . . ?
C42 C38 C12 120.7(4) . . ?
N3 C39 H39A 109.2 . . ?
N3 C39 H39B 109.2 . . ?
N3 C39 C64 112.0(4) . . ?
H39A C39 H39B 107.9 . . ?
C64 C39 H39A 109.2 . . ?
C64 C39 H39B 109.2 . . ?
O1 C40 C14 115.3(4) . . ?
O1 C40 C24 124.7(4) . . ?
C24 C40 C14 120.0(4) . . ?
C26 C41 C33 107.8(4) . . ?
C26 C41 H41A 110.2 . . ?
C26 C41 H41B 110.2 . . ?
C33 C41 H41A 110.2 . . ?
C33 C41 H41B 110.2 . . ?
H41A C41 H41B 108.5 . . ?
C38 C42 H42 119.6 . . ?
C38 C42 C50 120.8(4) . . ?
C50 C42 H42 119.6 . . ?
N1 C43 H43A 110.4 . . ?
N1 C43 H43B 110.4 . . ?
N4 C43 N1 106.7(3) . . ?
N4 C43 H43A 110.4 . . ?
N4 C43 H43B 110.4 . . ?
H43A C43 H43B 108.6 . . ?
N1 C44 C14 112.2(4) . . ?
N1 C44 H44A 109.2 . . ?
N1 C44 H44B 109.2 . . ?
C14 C44 H44A 109.2 . . ?
C14 C44 H44B 109.2 . . ?
H44A C44 H44B 107.9 . . ?
C49 C45 H45 117.9 . . ?
C53 C45 H45 117.9 . . ?
C53 C45 C49 124.1(6) . . ?
H46A C46 H46B 108.4 . . ?
C47 C46 H46A 110.0 . . ?
C47 C46 H46B 110.0 . . ?
C54 C46 H46A 110.0 . . ?
C54 C46 H46B 110.0 . . ?
C54 C46 C47 108.3(4) . . ?
C32 C47 H47A 108.9 . . ?
C32 C47 H47B 108.9 . . ?
C46 C47 C32 113.2(4) . . ?
C46 C47 H47A 108.9 . . ?
C46 C47 H47B 108.9 . . ?
H47A C47 H47B 107.8 . . ?
C56 C48 H48 119.5 . . ?
C56 C48 C62 121.0(4) . . ?
C62 C48 H48 119.5 . . ?
O3 C49 C45 107.0(4) . . ?
O3 C49 H49A 110.3 . . ?
O3 C49 H49B 110.3 . . ?
C45 C49 H49A 110.3 . . ?
C45 C49 H49B 110.3 . . ?
H49A C49 H49B 108.6 . . ?
C16 C50 C17 121.2(4) . . ?
C42 C50 C16 119.3(4) . . ?
C42 C50 C17 119.5(4) . . ?
C25 C51 H51A 120.0 . . ?
C25 C51 H51B 120.0 . . ?
H51A C51 H51B 120.0 . . ?
N4 C52 H52A 109.4 . . ?
N4 C52 H52B 109.4 . . ?
N4 C52 C62 111.3(4) . . ?
H52A C52 H52B 108.0 . . ?
C62 C52 H52A 109.4 . . ?
C62 C52 H52B 109.4 . . ?
C45 C53 H53A 120.0 . . ?
C45 C53 H53B 120.0 . . ?
H53A C53 H53B 120.0 . . ?
N3 C54 C28 103.0(3) . . ?
N3 C54 C46 117.2(4) . . ?
N3 C54 H54 108.7 . . ?
C28 C54 C46 110.1(4) . . ?
C28 C54 H54 108.7 . . ?
C46 C54 H54 108.7 . . ?
O5 C55 C15 112.9(6) . . ?
O5 C55 H55A 109.0 . . ?
O5 C55 H55B 109.0 . . ?
C15 C55 H55A 109.0 . . ?
C15 C55 H55B 109.0 . . ?
H55A C55 H55B 107.8 . . ?
O3 C56 C36 115.6(4) . . ?
O3 C56 C48 124.7(4) . . ?
C48 C56 C36 119.7(4) . . ?
C29 C57 H57A 120.0 . . ?
C29 C57 H57B 120.0 . . ?
H57A C57 H57B 120.0 . . ?
N2 C58 C12 112.8(4) . . ?
N2 C58 H58A 109.0 . . ?
N2 C58 H58B 109.0 . . ?
C12 C58 H58A 109.0 . . ?
C12 C58 H58B 109.0 . . ?
H58A C58 H58B 107.8 . . ?
C23 C59 H59A 120.0 . . ?
C23 C59 H59B 120.0 . . ?
H59A C59 H59B 120.0 . . ?
C8 C60 C11 107.3(4) . . ?
C8 C60 H60A 110.3 . . ?
C8 C60 H60B 110.3 . . ?
C11 C60 H60A 110.3 . . ?
C11 C60 H60B 110.3 . . ?
H60A C60 H60B 108.5 . . ?
C15 C61 H61A 120.0 . . ?
C15 C61 H61B 120.0 . . ?
H61A C61 H61B 120.0 . . ?
C30 C62 C48 119.1(4) . . ?
C30 C62 C52 121.5(4) . . ?
C48 C62 C52 119.4(4) . . ?
C20 C64 C39 120.9(4) . . ?
C24 C64 C20 119.3(4) . . ?
C24 C64 C39 119.8(4) . . ?
C18 C65 C34 107.5(4) . . ?
C18 C65 H65A 110.2 . . ?
C18 C65 H65B 110.2 . . ?
C34 C65 H65A 110.2 . . ?
C34 C65 H65B 110.2 . . ?
H65A C65 H65B 108.5 . . ?

loop_
_geom_bond_atom_site_label_1
_geom_bond_atom_site_label_2
_geom_bond_distance
_geom_bond_site_symmetry_2
_geom_bond_publ_flag
Cl1 C63 1.800(11) . ?
Cl4 C63 1.751(10) . ?
C63 H63A 0.9900 . ?
C63 H63B 0.9900 . ?
Cl2 C2 1.798(13) . ?
Cl3 C2 1.783(13) . ?
C2 H2A 0.9900 . ?
C2 H2B 0.9900 . ?
O1 C13 1.429(6) . ?
O1 C40 1.378(5) . ?
O2 C27 1.434(6) . ?
O2 C38 1.376(6) . ?
O3 C49 1.432(6) . ?
O3 C56 1.362(5) . ?
O4 C16 1.376(5) . ?
O4 C19 1.432(6) . ?
O5 C20 1.384(6) . ?
O5 C55 1.409(7) . ?
O6 C30 1.382(5) . ?
O6 C37 1.433(6) . ?
N1 C18 1.464(5) . ?
N1 C43 1.477(6) . ?
N1 C44 1.449(6) . ?
N2 C5 1.476(6) . ?
N2 C28 1.471(5) . ?
N2 C58 1.448(6) . ?
N3 C5 1.479(6) . ?
N3 C39 1.454(6) . ?
N3 C54 1.458(5) . ?
N4 C1 1.461(5) . ?
N4 C43 1.468(6) . ?
N4 C52 1.451(6) . ?
N5 C3 1.466(6) . ?
N5 C26 1.459(5) . ?
N5 C35 1.451(6) . ?
N6 C3 1.474(6) . ?
N6 C8 1.461(5) . ?
N6 C17 1.462(6) . ?
C1 H1 1.0000 . ?
C1 C10 1.519(6) . ?
C1 C18 1.516(5) . ?
C3 H3A 0.9900 . ?
C3 H3B 0.9900 . ?
C4 H4 0.9500 . ?
C4 C12 1.383(7) . ?
C4 C16 1.405(6) . ?
C5 H5A 0.9900 . ?
C5 H5B 0.9900 . ?
C6 H6 0.9500 . ?
C6 C30 1.398(6) . ?
C6 C36 1.382(7) . ?
C7 H7 0.9500 . ?
C7 C13 1.504(8) . ?
C7 C31 1.295(11) . ?
C8 H8 1.0000 . ?
C8 C26 1.496(6) . ?
C8 C60 1.529(6) . ?
C9 H9A 0.9900 . ?
C9 H9B 0.9900 . ?
C9 C28 1.517(6) . ?
C9 C32 1.524(7) . ?
C10 H10A 0.9900 . ?
C10 H10B 0.9900 . ?
C10 C21 1.541(6) . ?
C11 H11A 0.9900 . ?
C11 H11B 0.9900 . ?
C11 C33 1.532(8) . ?
C11 C60 1.545(6) . ?
C12 C38 1.402(6) . ?
C12 C58 1.507(6) . ?
C13 H13A 0.9900 . ?
C13 H13B 0.9900 . ?
C14 C22 1.378(6) . ?
C14 C40 1.398(6) . ?
C14 C44 1.516(6) . ?
C15 H15 0.9500 . ?
C15 C55 1.531(12) . ?
C15 C61 1.344(13) . ?
C16 C50 1.394(6) . ?
C17 H17A 0.9900 . ?
C17 H17B 0.9900 . ?
C17 C50 1.515(6) . ?
C18 H18 1.0000 . ?
C18 C65 1.515(6) . ?
C19 H19A 0.9900 . ?
C19 H19B 0.9900 . ?
C19 C25 1.488(7) . ?
C20 C22 1.383(6) . ?
C20 C64 1.403(6) . ?
C21 H21A 0.9900 . ?
C21 H21B 0.9900 . ?
C21 C34 1.537(7) . ?
C22 H22 0.9500 . ?
C23 H23 0.9500 . ?
C23 C37 1.498(7) . ?
C23 C59 1.317(10) . ?
C24 H24 0.9500 . ?
C24 C40 1.396(6) . ?
C24 C64 1.388(6) . ?
C25 H25 0.9500 . ?
C25 C51 1.301(10) . ?
C26 H26 1.0000 . ?
C26 C41 1.528(6) . ?
C27 H27A 0.9900 . ?
C27 H27B 0.9900 . ?
C27 C29 1.532(9) . ?
C28 H28 1.0000 . ?
C28 C54 1.510(6) . ?
C29 H29 0.9500 . ?
C29 C57 1.216(10) . ?
C30 C62 1.389(6) . ?
C31 H31A 0.9500 . ?
C31 H31B 0.9500 . ?
C32 H32A 0.9900 . ?
C32 H32B 0.9900 . ?
C32 C47 1.548(7) . ?
C33 H33A 0.9900 . ?
C33 H33B 0.9900 . ?
C33 C41 1.538(7) . ?
C34 H34A 0.9900 . ?
C34 H34B 0.9900 . ?
C34 C65 1.530(6) . ?
C35 H35A 0.9900 . ?
C35 H35B 0.9900 . ?
C35 C36 1.511(6) . ?
C36 C56 1.403(6) . ?
C37 H37A 0.9900 . ?
C37 H37B 0.9900 . ?
C38 C42 1.380(6) . ?
C39 H39A 0.9900 . ?
C39 H39B 0.9900 . ?
C39 C64 1.511(6) . ?
C41 H41A 0.9900 . ?
C41 H41B 0.9900 . ?
C42 H42 0.9500 . ?
C42 C50 1.391(6) . ?
C43 H43A 0.9900 . ?
C43 H43B 0.9900 . ?
C44 H44A 0.9900 . ?
C44 H44B 0.9900 . ?
C45 H45 0.9500 . ?
C45 C49 1.486(7) . ?
C45 C53 1.296(9) . ?
C46 H46A 0.9900 . ?
C46 H46B 0.9900 . ?
C46 C47 1.545(6) . ?
C46 C54 1.521(6) . ?
C47 H47A 0.9900 . ?
C47 H47B 0.9900 . ?
C48 H48 0.9500 . ?
C48 C56 1.391(6) . ?
C48 C62 1.391(6) . ?
C49 H49A 0.9900 . ?
C49 H49B 0.9900 . ?
C51 H51A 0.9500 . ?
C51 H51B 0.9500 . ?
C52 H52A 0.9900 . ?
C52 H52B 0.9900 . ?
C52 C62 1.517(6) . ?
C53 H53A 0.9500 . ?
C53 H53B 0.9500 . ?
C54 H54 1.0000 . ?
C55 H55A 0.9900 . ?
C55 H55B 0.9900 . ?
C57 H57A 0.9500 . ?
C57 H57B 0.9500 . ?
C58 H58A 0.9900 . ?
C58 H58B 0.9900 . ?
C59 H59A 0.9500 . ?
C59 H59B 0.9500 . ?
C60 H60A 0.9900 . ?
C60 H60B 0.9900 . ?
C61 H61A 0.9500 . ?
C61 H61B 0.9500 . ?
C65 H65A 0.9900 . ?
C65 H65B 0.9900 . ?

loop_
_geom_torsion_atom_site_label_1
_geom_torsion_atom_site_label_2
_geom_torsion_atom_site_label_3
_geom_torsion_atom_site_label_4
_geom_torsion
_geom_torsion_site_symmetry_1
_geom_torsion_site_symmetry_2
_geom_torsion_site_symmetry_3
_geom_torsion_site_symmetry_4
_geom_torsion_publ_flag
O2 C27 C29 C57 -132.3(8) . . . . ?
O2 C38 C42 C50 179.4(5) . . . . ?
O4 C16 C50 C17 0.7(7) . . . . ?
O4 C16 C50 C42 179.7(4) . . . . ?
O4 C19 C25 C51 -130.3(7) . . . . ?
O5 C20 C22 C14 -179.7(4) . . . . ?
O5 C20 C64 C24 178.8(4) . . . . ?
O5 C20 C64 C39 -1.8(6) . . . . ?
O6 C30 C62 C48 -179.3(4) . . . . ?
O6 C30 C62 C52 1.4(7) . . . . ?
N1 C18 C65 C34 -176.4(4) . . . . ?
N2 C28 C54 N3 -43.7(4) . . . . ?
N2 C28 C54 C46 -169.4(3) . . . . ?
N3 C39 C64 C20 142.4(4) . . . . ?
N3 C39 C64 C24 -38.2(6) . . . . ?
N4 C1 C10 C21 -174.8(4) . . . . ?
N4 C1 C18 N1 -43.1(4) . . . . ?
N4 C1 C18 C65 -167.9(3) . . . . ?
N4 C52 C62 C30 148.7(4) . . . . ?
N4 C52 C62 C48 -30.6(6) . . . . ?
N5 C26 C41 C33 -174.9(4) . . . . ?
N5 C35 C36 C6 -17.6(7) . . . . ?
N5 C35 C36 C56 164.5(4) . . . . ?
N6 C8 C26 N5 -45.3(4) . . . . ?
N6 C8 C26 C41 -169.0(4) . . . . ?
N6 C8 C60 C11 -175.2(4) . . . . ?
N6 C17 C50 C16 129.9(5) . . . . ?
N6 C17 C50 C42 -49.1(6) . . . . ?
C1 N4 C43 N1 -5.5(5) . . . . ?
C1 N4 C52 C62 171.2(4) . . . . ?
C1 C10 C21 C34 50.3(5) . . . . ?
C1 C18 C65 C34 -60.9(4) . . . . ?
C3 N5 C26 C8 34.0(5) . . . . ?
C3 N5 C26 C41 154.3(4) . . . . ?
C3 N5 C35 C36 -75.5(5) . . . . ?
C3 N6 C8 C26 39.0(5) . . . . ?
C3 N6 C8 C60 158.9(4) . . . . ?
C3 N6 C17 C50 -66.6(5) . . . . ?
C4 C12 C38 O2 179.7(4) . . . . ?
C4 C12 C38 C42 -0.6(7) . . . . ?
C4 C12 C58 N2 -15.8(6) . . . . ?
C4 C16 C50 C17 -179.3(4) . . . . ?
C4 C16 C50 C42 -0.2(7) . . . . ?
C5 N2 C28 C9 159.4(4) . . . . ?
C5 N2 C28 C54 39.2(4) . . . . ?
C5 N2 C58 C12 -78.7(5) . . . . ?
C5 N3 C39 C64 -67.4(5) . . . . ?
C5 N3 C54 C28 31.0(5) . . . . ?
C5 N3 C54 C46 152.1(4) . . . . ?
C6 C30 C62 C48 0.4(7) . . . . ?
C6 C30 C62 C52 -178.9(4) . . . . ?
C6 C36 C56 O3 -179.0(4) . . . . ?
C6 C36 C56 C48 0.0(7) . . . . ?
C8 N6 C3 N5 -18.4(5) . . . . ?
C8 N6 C17 C50 175.8(4) . . . . ?
C8 C26 C41 C33 -59.6(5) . . . . ?
C9 C28 C54 N3 -168.1(4) . . . . ?
C9 C28 C54 C46 66.2(5) . . . . ?
C9 C32 C47 C46 -50.0(6) . . . . ?
C10 C1 C18 N1 -167.8(3) . . . . ?
C10 C1 C18 C65 67.4(4) . . . . ?
C10 C21 C34 C65 -48.9(5) . . . . ?
C11 C33 C41 C26 51.2(6) . . . . ?
C12 C4 C16 O4 179.4(4) . . . . ?
C12 C4 C16 C50 -0.7(7) . . . . ?
C12 C38 C42 C50 -0.3(8) . . . . ?
C13 O1 C40 C14 179.4(5) . . . . ?
C13 O1 C40 C24 -0.4(7) . . . . ?
C16 O4 C19 C25 -174.6(5) . . . . ?
C16 C4 C12 C38 1.1(7) . . . . ?
C16 C4 C12 C58 -176.7(4) . . . . ?
C17 N6 C3 N5 -142.0(4) . . . . ?
C17 N6 C8 C26 160.7(4) . . . . ?
C17 N6 C8 C60 -79.5(5) . . . . ?
C18 N1 C43 N4 -22.0(5) . . . . ?
C18 N1 C44 C14 170.3(4) . . . . ?
C18 C1 C10 C21 -58.9(4) . . . . ?
C19 O4 C16 C4 -2.8(6) . . . . ?
C19 O4 C16 C50 177.2(4) . . . . ?
C20 O5 C55 C15 72.9(7) . . . . ?
C21 C34 C65 C18 51.9(5) . . . . ?
C22 C14 C40 O1 -179.7(4) . . . . ?
C22 C14 C40 C24 0.2(7) . . . . ?
C22 C14 C44 N1 -21.3(6) . . . . ?
C22 C20 C64 C24 -1.1(7) . . . . ?
C22 C20 C64 C39 178.3(4) . . . . ?
C26 N5 C3 N6 -10.2(6) . . . . ?
C26 N5 C35 C36 165.3(4) . . . . ?
C26 C8 C60 C11 -60.3(5) . . . . ?
C27 O2 C38 C12 170.2(5) . . . . ?
C27 O2 C38 C42 -9.5(8) . . . . ?
C28 N2 C5 N3 -20.8(5) . . . . ?
C28 N2 C58 C12 163.7(4) . . . . ?
C28 C9 C32 C47 52.5(5) . . . . ?
C30 O6 C37 C23 -179.9(4) . . . . ?
C30 C6 C36 C35 -177.3(4) . . . . ?
C30 C6 C36 C56 0.6(7) . . . . ?
C31 C7 C13 O1 -126.7(8) . . . . ?
C32 C9 C28 N2 -175.6(4) . . . . ?
C32 C9 C28 C54 -60.7(5) . . . . ?
C33 C11 C60 C8 52.1(6) . . . . ?
C35 N5 C3 N6 -134.2(4) . . . . ?
C35 N5 C26 C8 157.0(4) . . . . ?
C35 N5 C26 C41 -82.8(5) . . . . ?
C35 C36 C56 O3 -1.0(7) . . . . ?
C35 C36 C56 C48 177.9(5) . . . . ?
C36 C6 C30 O6 178.9(4) . . . . ?
C36 C6 C30 C62 -0.7(7) . . . . ?
C37 O6 C30 C6 3.0(7) . . . . ?
C37 O6 C30 C62 -177.4(4) . . . . ?
C38 O2 C27 C29 -168.0(6) . . . . ?
C38 C12 C58 N2 166.5(4) . . . . ?
C38 C42 C50 C16 0.7(7) . . . . ?
C38 C42 C50 C17 179.8(5) . . . . ?
C39 N3 C5 N2 -129.7(4) . . . . ?
C39 N3 C54 C28 153.2(4) . . . . ?
C39 N3 C54 C46 -85.8(5) . . . . ?
C40 O1 C13 C7 -175.8(5) . . . . ?
C40 C14 C22 C20 0.3(7) . . . . ?
C40 C14 C44 N1 160.5(4) . . . . ?
C40 C24 C64 C20 1.6(7) . . . . ?
C40 C24 C64 C39 -177.8(4) . . . . ?
C43 N1 C18 C1 39.8(4) . . . . ?
C43 N1 C18 C65 160.0(4) . . . . ?
C43 N1 C44 C14 -72.8(5) . . . . ?
C43 N4 C1 C10 150.0(4) . . . . ?
C43 N4 C1 C18 29.7(4) . . . . ?
C43 N4 C52 C62 -68.7(5) . . . . ?
C44 N1 C18 C1 161.4(3) . . . . ?
C44 N1 C18 C65 -78.4(5) . . . . ?
C44 N1 C43 N4 -144.3(4) . . . . ?
C44 C14 C22 C20 -177.9(4) . . . . ?
C44 C14 C40 O1 -1.4(6) . . . . ?
C44 C14 C40 C24 178.4(4) . . . . ?
C47 C46 C54 N3 -176.3(4) . . . . ?
C47 C46 C54 C28 -59.0(5) . . . . ?
C49 O3 C56 C36 175.2(4) . . . . ?
C49 O3 C56 C48 -3.6(7) . . . . ?
C52 N4 C1 C10 -86.9(5) . . . . ?
C52 N4 C1 C18 152.8(4) . . . . ?
C52 N4 C43 N1 -129.5(4) . . . . ?
C53 C45 C49 O3 112.8(6) . . . . ?
C54 N3 C5 N2 -6.8(5) . . . . ?
C54 N3 C39 C64 174.0(4) . . . . ?
C54 C46 C47 C32 51.3(5) . . . . ?
C55 O5 C20 C22 10.0(8) . . . . ?
C55 O5 C20 C64 -169.8(5) . . . . ?
C56 O3 C49 C45 179.5(5) . . . . ?
C56 C48 C62 C30 0.2(7) . . . . ?
C56 C48 C62 C52 179.5(4) . . . . ?
C58 N2 C5 N3 -143.7(4) . . . . ?
C58 N2 C28 C9 -78.3(5) . . . . ?
C58 N2 C28 C54 161.4(4) . . . . ?
C58 C12 C38 O2 -2.5(7) . . . . ?
C58 C12 C38 C42 177.2(5) . . . . ?
C59 C23 C37 O6 -121.5(7) . . . . ?
C60 C8 C26 N5 -169.4(3) . . . . ?
C60 C8 C26 C41 66.9(5) . . . . ?
C60 C11 C33 C41 -50.0(6) . . . . ?
C61 C15 C55 O5 5.1(10) . . . . ?
C62 C48 C56 O3 178.5(4) . . . . ?
C62 C48 C56 C36 -0.3(7) . . . . ?
C64 C20 C22 C14 0.1(7) . . . . ?
C64 C24 C40 O1 178.7(4) . . . . ?
C64 C24 C40 C14 -1.2(7) . . . . ?

loop_
_twin_individual_id
_twin_individual_mass_fraction_refined
1 0.9658(12)
2 0.0342(12)
